data_9013701
loop_
_publ_author_name
'Parafiniuk, J.'
'Dobrzycki, L.'
'Wozniak, K.'

_publ_section_title
;
 Slavikite - revision of chemical composition and crystal structure
;
_journal_name_full 'American Mineralogist'
_journal_page_first 11
_journal_page_last 18
_journal_paper_doi 10.2138/am.2010.3272
_journal_volume 95
_journal_year 2010
_chemical_compound_source 'Wiesciszowice, Rudawy Janowickie, Poland'
_chemical_formula_sum 'Fe5 H66 Mg2 O67.669 S7'
_chemical_name_mineral Slavikite
_space_group_IT_number 148
_symmetry_space_group_name_Hall '-R 3'
_symmetry_space_group_name_H-M 'R -3 :H'
_cell_angle_alpha 90
_cell_angle_beta 90
_cell_angle_gamma 120
_cell_length_a 12.1347
_cell_length_b 12.1347
_cell_length_c 34.706
_cell_formula_units_Z 3
_cell_volume 4425.815
_database_code_amcsd 0004998
_exptl_crystal_density_diffrn 1.915
_cod_depositor_comments
;
 Correcting the surname of one of the authors by changing it from 'Bobrzycki'
 to 'Dobrzycki'. Marking this entry as being related to AMCSD entry 0004998.

 Antanas Vaitkus,
 2018-04-18
;
_cod_original_sg_symbol_H-M 'R -3'
_cod_original_formula_sum 'Mg2 Fe5 S7 O67.669 H66'
_cod_database_code 9013701

loop_
_space_group_symop_operation_xyz
x,y,z
2/3+x,1/3+y,1/3+z
1/3+x,2/3+y,2/3+z
y,-x+y,-z
2/3+y,1/3-x+y,1/3-z
1/3+y,2/3-x+y,2/3-z
-x+y,-x,z
2/3-x+y,1/3-x,1/3+z
1/3-x+y,2/3-x,2/3+z
-x,-y,-z
2/3-x,1/3-y,1/3-z
1/3-x,2/3-y,2/3-z
-y,x-y,z
2/3-y,1/3+x-y,1/3+z
1/3-y,2/3+x-y,2/3+z
x-y,x,-z
2/3+x-y,1/3+x,1/3-z
1/3+x-y,2/3+x,2/3-z

loop_
_atom_site_aniso_label
_atom_site_aniso_U_11
_atom_site_aniso_U_22
_atom_site_aniso_U_33
_atom_site_aniso_U_12
_atom_site_aniso_U_13
_atom_site_aniso_U_23
Mg 0.01400 0.01400 0.01800 0.00700 0.00000 0.00000
Fe1 0.00800 0.00800 0.01500 0.00400 0.00000 0.00000
Fe2 0.01000 0.00800 0.01600 0.00400 -0.00100 0.00000
S1 0.01300 0.00900 0.01900 0.00600 -0.00400 -0.00100
O1 0.01800 0.01300 0.01800 0.00900 -0.00300 -0.00100
O2 0.01300 0.01400 0.01900 0.00800 -0.00300 -0.00300
O3 0.01100 0.01600 0.03600 0.00500 -0.00600 -0.00200
O4 0.03500 0.01500 0.02000 0.01300 -0.00300 0.00200
O5 0.01200 0.00900 0.01800 0.00500 -0.00200 0.00000
O6 0.01500 0.01200 0.02000 0.00600 0.00200 0.00100
O7 0.02000 0.03300 0.02600 0.01600 0.00800 0.01200
O8 0.02000 0.01700 0.02000 0.00400 0.00100 0.00000
S2 0.01500 0.01500 0.01600 0.00700 0.00000 0.00000
O9 0.03000 0.01300 0.02900 0.00500 -0.00400 -0.00800
O11 0.02700 0.02700 0.01900 0.01300 0.00000 0.00000
O12 0.02100 0.02200 0.02500 0.01100 -0.00300 0.00000
O13 0.01400 0.02000 0.02200 0.00600 0.00200 0.00100
O14 0.02700 0.02700 0.02700 0.01400 0.00000 0.00000
O15 0.02300 0.02300 0.03400 0.00900 -0.00500 -0.00400

loop_
_atom_site_label
_atom_site_fract_x
_atom_site_fract_y
_atom_site_fract_z
_atom_site_occupancy
_atom_site_U_iso_or_equiv
Mg 0.66667 0.33333 0.17690 1.00000 0.01500
Fe1 0.66667 0.33333 0.02860 1.00000 0.01000
Fe2 0.50000 0.00000 0.00000 1.00000 0.01100
S1 0.72190 0.11450 0.06250 1.00000 0.01400
O1 0.68310 0.21230 0.06650 1.00000 0.01500
O2 0.66370 0.04090 0.02630 1.00000 0.01500
O3 0.85950 0.17480 0.05910 1.00000 0.02200
O4 0.67440 0.02790 0.09510 1.00000 0.02300
O5 0.55430 0.18230 -0.00220 1.00000 0.01300
O6 0.41250 -0.01300 0.05110 1.00000 0.01600
O7 0.51980 0.31690 0.21010 1.00000 0.02500
O8 0.55290 0.18450 0.14060 1.00000 0.02100
S2 0.33333 0.66667 0.16667 1.00000 0.01500
O9 0.39220 -0.20320 0.18090 0.29500 0.02600
O10A 0.45460 -0.28620 0.18770 0.11600 0.02500
O10B 0.42950 -0.26040 0.19680 0.18900 0.02400
O11 0.33333 0.66667 0.20840 0.20100 0.02400
O12 0.64480 -0.01420 0.17350 1.00000 0.02300
O13 0.22720 -0.24420 0.07360 1.00000 0.02000
O14 0.00000 0.00000 0.04400 0.33333 0.02700
O15 0.77060 0.88070 0.02330 0.36300 0.02800
O16 0.85400 0.92600 0.01000 0.13700 0.08400
H5 0.53300 0.20800 -0.02670 1.00000 0.04900
H6A 0.38800 0.05100 0.05800 1.00000 0.06000
H6B 0.34400 -0.09520 0.06070 1.00000 0.05700
H7A 0.48300 0.26900 0.23390 1.00000 0.07800
H7B 0.45400 0.33000 0.19780 1.00000 0.08800
H8A 0.47050 0.10800 0.14580 1.00000 0.03800
H8B 0.57400 0.17900 0.11360 1.00000 0.05800
H12A 0.64900 0.00400 0.14540 1.00000 0.04700
H12B 0.56500 -0.09600 0.17730 1.00000 0.07300
H13A 0.14000 -0.26100 0.07970 1.00000 0.05900
H13B 0.25900 -0.26200 0.09770 1.00000 0.05000

loop_
_cod_related_entry_id
_cod_related_entry_database
_cod_related_entry_code
1 AMCSD 0004998
